data_7056235
loop_
_publ_author_name
'P, Dhanya B'
'Gopalan, Greeshma'
'T. R., Reshmitha'
'Saranya, Jayaram'
'P, Sharathna'
'I.G., SHIBI'
'P, Nisha'
'K. V., Radhakrishnan'

_publ_section_title
;
 Synthesis and in vitro evaluation of zerumbone pendant derivatives:
 Potent candidates for anti-diabetic and anti-proliferative activities
;
_journal_name_full 'New J. Chem.'
_journal_paper_doi 10.1039/C7NJ01098B
_journal_year 2017
_chemical_formula_moiety 'C22 H28 O4'
_chemical_formula_sum 'C22 H28 O4'
_chemical_formula_weight 356.44
_chemical_name_systematic
;
 ?
;
_space_group_crystal_system monoclinic
_space_group_IT_number 4
_space_group_name_Hall 'P 2yb'
_space_group_name_H-M_alt 'P 1 21 1'
_symmetry_space_group_name_Hall 'P 2yb'
_symmetry_space_group_name_H-M 'P 1 21 1'
_atom_sites_solution_hydrogens geom
_audit_creation_method SHELXL-2013
_audit_update_record
;
2017-02-02 deposited with the CCDC.
2017-05-25 downloaded from the CCDC.
;
_cell_angle_alpha 90
_cell_angle_beta 117.356(10)
_cell_angle_gamma 90
_cell_formula_units_Z 2
_cell_length_a 9.243(8)
_cell_length_b 12.671(9)
_cell_length_c 9.346(8)
_cell_measurement_reflns_used 1232
_cell_measurement_temperature 302(2)
_cell_measurement_theta_max 27.4
_cell_measurement_theta_min 3.0
_cell_volume 972.2(14)
_computing_cell_refinement
;
CrystalClear-SM Expert 2.0 r14k (Rigaku, 2012)
;
_computing_data_collection
;
CrystalClear-SM Expert 2.0 r14k (Rigaku, 2012)
;
_computing_data_reduction
;
CrystalClear-SM Expert 2.0 r14k (Rigaku, 2012)
;
_computing_structure_refinement 'SHELXL-2013 (Sheldrick, 2013)'
_computing_structure_solution 'SHELXL-2013 (Sheldrick, 2013)'
_diffrn_ambient_temperature 302(2)
_diffrn_measured_fraction_theta_full 0.987
_diffrn_measured_fraction_theta_max 0.987
_diffrn_measurement_device_type
;
Rigaku Saturn724+ (4x4 bin mode)
;
_diffrn_measurement_method 'profile data from \w-scans'
_diffrn_radiation_type MoK\a
_diffrn_radiation_wavelength 0.71073
_diffrn_reflns_av_R_equivalents 0.1052
_diffrn_reflns_av_unetI/netI 0.1623
_diffrn_reflns_Laue_measured_fraction_full 0.987
_diffrn_reflns_Laue_measured_fraction_max 0.987
_diffrn_reflns_limit_h_max 10
_diffrn_reflns_limit_h_min -11
_diffrn_reflns_limit_k_max 10
_diffrn_reflns_limit_k_min -15
_diffrn_reflns_limit_l_max 11
_diffrn_reflns_limit_l_min -11
_diffrn_reflns_number 8259
_diffrn_reflns_point_group_measured_fraction_full 0.807
_diffrn_reflns_point_group_measured_fraction_max 0.793
_diffrn_reflns_theta_full 25.242
_diffrn_reflns_theta_max 26.376
_diffrn_reflns_theta_min 3.028
_exptl_absorpt_coefficient_mu 0.082
_exptl_absorpt_correction_T_max 1.000
_exptl_absorpt_correction_T_min 0.680
_exptl_absorpt_correction_type empirical
_exptl_absorpt_process_details
;
R. H. Blessing Acta Crystallogr., Sect. A, 1995, 51, 33-58
;
_exptl_crystal_colour Colorless
_exptl_crystal_density_diffrn 1.218
_exptl_crystal_description Block
_exptl_crystal_F_000 384
_exptl_crystal_size_max 0.250
_exptl_crystal_size_mid 0.200
_exptl_crystal_size_min 0.120
_refine_diff_density_max 0.168
_refine_diff_density_min -0.150
_refine_diff_density_rms 0.038
_refine_ls_abs_structure_details
;
 Flack x determined using 372 quotients [(I+)-(I-)]/[(I+)+(I-)]
 (Parsons and Flack (2004), Acta Cryst. A60, s61).
;
_refine_ls_abs_structure_Flack -2.0(10)
_refine_ls_extinction_method none
_refine_ls_goodness_of_fit_ref 0.814
_refine_ls_hydrogen_treatment constr
_refine_ls_matrix_type full
_refine_ls_number_parameters 235
_refine_ls_number_reflns 3158
_refine_ls_number_restraints 1
_refine_ls_restrained_S_all 0.814
_refine_ls_R_factor_all 0.1215
_refine_ls_R_factor_gt 0.0550
_refine_ls_shift/su_max 0.000
_refine_ls_shift/su_mean 0.000
_refine_ls_structure_factor_coef Fsqd
_refine_ls_weighting_details 'w=1/[\s^2^(Fo^2^)+(0.0246P)^2^] where P=(Fo^2^+2Fc^2^)/3'
_refine_ls_weighting_scheme calc
_refine_ls_wR_factor_gt 0.0887
_refine_ls_wR_factor_ref 0.1072
_reflns_Friedel_coverage 0.534
_reflns_Friedel_fraction_full 0.607
_reflns_Friedel_fraction_max 0.580
_reflns_number_gt 1461
_reflns_number_total 3158
_reflns_threshold_expression 'I > 2\s(I)'
_cod_data_source_file c7nj01098b2.cif
_cod_data_source_block shelx
_cod_depositor_comments
;
The following automatic conversions were performed:

'_exptl_absorpt_correction_type' value 'Empirical' changed to
'empirical' according to
/home/data/users/saulius/crontab/automatic-downloads/rss-feeds/RSC/lib/dictionaries/cif_core.dic
dictionary named 'cif_core.dic' version 2.4.2 from 2011-04-26.

Automatic conversion script
Id: cif_fix_values 4973 2017-02-22 13:04:09Z antanas 
;
_cod_original_cell_volume 972.2(13)
_cod_database_code 7056235
_shelx_space_group_comment
;
The symmetry employed for this shelxl refinement is uniquely defined
by the following loop, which should always be used as a source of
symmetry information in preference to the above space-group names.
They are only intended as comments.
;
_shelx_estimated_absorpt_t_min 0.980
_shelx_estimated_absorpt_t_max 0.990
_shelxl_version_number 2013-4

loop_
_space_group_symop_operation_xyz
'x, y, z'
'-x, y+1/2, -z'

loop_
_atom_site_label
_atom_site_type_symbol
_atom_site_fract_x
_atom_site_fract_y
_atom_site_fract_z
_atom_site_U_iso_or_equiv
_atom_site_adp_type
_atom_site_occupancy
_atom_site_site_symmetry_order
_atom_site_calc_flag
_atom_site_refinement_flags_posn
_atom_site_refinement_flags_adp
C1 C 0.8690(8) 0.4538(4) 0.7003(6) 0.0407(15) Uani 1 1 d . .
C2 C 0.9873(8) 0.4649(4) 0.8612(6) 0.0449(16) Uani 1 1 d . .
C3 C 0.9719(9) 0.5435(5) 0.9540(6) 0.056(2) Uani 1 1 d . .
H3 H 1.0521 0.5526 1.0597 0.067 Uiso 1 1 calc R U
C4 C 0.8355(9) 0.6102(5) 0.8900(7) 0.066(2) Uani 1 1 d . .
H4 H 0.8237 0.6616 0.9549 0.080 Uiso 1 1 calc R U
C5 C 0.7185(9) 0.6002(5) 0.7314(7) 0.063(2) Uani 1 1 d . .
H5 H 0.6284 0.6446 0.6879 0.075 Uiso 1 1 calc R U
C6 C 0.7396(8) 0.5213(5) 0.6383(7) 0.0461(16) Uani 1 1 d . .
C7 C 0.5009(8) 0.5780(5) 0.4025(7) 0.064(2) Uani 1 1 d . .
H7A H 0.4364 0.5592 0.2914 0.095 Uiso 1 1 calc R U
H7B H 0.5443 0.6477 0.4094 0.095 Uiso 1 1 calc R U
H7C H 0.4340 0.5766 0.4564 0.095 Uiso 1 1 calc R U
C8 C 0.7949(7) 0.2814(4) 0.6021(6) 0.0496(17) Uani 1 1 d . .
H8A H 0.6799 0.2987 0.5530 0.060 Uiso 1 1 calc R U
H8B H 0.8271 0.2561 0.7105 0.060 Uiso 1 1 calc R U
C9 C 0.8237(8) 0.1973(4) 0.5063(7) 0.0462(17) Uani 1 1 d . .
C10 C 0.7347(7) 0.1891(5) 0.3452(7) 0.0477(17) Uani 1 1 d . .
H10 H 0.7500 0.1291 0.2964 0.057 Uiso 1 1 calc R U
C11 C 0.6118(7) 0.2694(5) 0.2368(6) 0.0534(18) Uani 1 1 d . .
H11A H 0.5986 0.3243 0.3023 0.064 Uiso 1 1 calc R U
H11B H 0.5071 0.2353 0.1758 0.064 Uiso 1 1 calc R U
C12 C 0.6680(7) 0.3198(5) 0.1185(5) 0.0421(16) Uani 1 1 d . .
C13 C 0.8442(7) 0.3434(4) 0.2130(5) 0.0384(15) Uani 1 1 d . .
H13 H 0.8740 0.3737 0.3133 0.046 Uiso 1 1 calc R U
C14 C 0.9645(7) 0.3285(5) 0.1781(6) 0.0439(16) Uani 1 1 d . .
H14 H 0.9393 0.3049 0.0750 0.053 Uiso 1 1 calc R U
C15 C 1.1384(7) 0.3466(4) 0.2921(6) 0.0386(15) Uani 1 1 d . .
C16 C 1.1876(6) 0.3164(4) 0.4653(6) 0.0363(14) Uani 1 1 d . .
C17 C 1.1222(7) 0.2319(4) 0.4878(6) 0.0434(16) Uani 1 1 d . .
H17 H 1.0601 0.1938 0.3943 0.052 Uiso 1 1 calc R U
C18 C 1.1286(8) 0.1838(5) 0.6389(6) 0.0526(18) Uani 1 1 d . .
H18A H 1.1438 0.2388 0.7168 0.063 Uiso 1 1 calc R U
H18B H 1.2195 0.1351 0.6868 0.063 Uiso 1 1 calc R U
C19 C 0.9698(8) 0.1256(4) 0.5951(6) 0.0501(18) Uani 1 1 d . .
H19A H 0.9618 0.0654 0.5277 0.060 Uiso 1 1 calc R U
H19B H 0.9694 0.0994 0.6925 0.060 Uiso 1 1 calc R U
C20 C 0.5705(7) 0.4237(5) 0.0539(6) 0.060(2) Uani 1 1 d . .
H20A H 0.6022 0.4566 -0.0199 0.090 Uiso 1 1 calc R U
H20B H 0.5929 0.4706 0.1423 0.090 Uiso 1 1 calc R U
H20C H 0.4561 0.4082 -0.0005 0.090 Uiso 1 1 calc R U
C21 C 0.6347(8) 0.2453(5) -0.0219(6) 0.062(2) Uani 1 1 d . .
H21A H 0.6949 0.1811 0.0186 0.093 Uiso 1 1 calc R U
H21B H 0.6678 0.2784 -0.0945 0.093 Uiso 1 1 calc R U
H21C H 0.5204 0.2296 -0.0780 0.093 Uiso 1 1 calc R U
C22 C 1.3119(7) 0.3855(5) 0.5936(5) 0.060(2) Uani 1 1 d . .
H22A H 1.3328 0.3595 0.6978 0.090 Uiso 1 1 calc R U
H22B H 1.2712 0.4564 0.5806 0.090 Uiso 1 1 calc R U
H22C H 1.4111 0.3847 0.5843 0.090 Uiso 1 1 calc R U
O1 O 0.8882(5) 0.3746(3) 0.6081(4) 0.0442(10) Uani 1 1 d . .
O2 O 1.1151(5) 0.3965(3) 0.9189(4) 0.0619(13) Uani 1 1 d . .
H2 H 1.1523 0.3916 1.0169 0.093 Uiso 1 1 calc R U
O6 O 0.6307(5) 0.5050(3) 0.4770(4) 0.0594(12) Uani 1 1 d . .
O15 O 1.2357(5) 0.3853(3) 0.2519(4) 0.0569(13) Uani 1 1 d . .

loop_
_atom_site_aniso_label
_atom_site_aniso_U_11
_atom_site_aniso_U_22
_atom_site_aniso_U_33
_atom_site_aniso_U_23
_atom_site_aniso_U_13
_atom_site_aniso_U_12
C1 0.058(5) 0.031(4) 0.043(3) 0.000(3) 0.032(3) 0.001(3)
C2 0.063(5) 0.034(4) 0.051(4) 0.003(3) 0.038(4) 0.006(3)
C3 0.070(5) 0.064(5) 0.038(4) -0.004(3) 0.028(4) -0.006(4)
C4 0.105(7) 0.048(5) 0.068(5) -0.006(3) 0.059(5) 0.001(4)
C5 0.083(6) 0.056(5) 0.063(5) 0.012(4) 0.045(4) 0.023(4)
C6 0.052(5) 0.035(4) 0.057(4) 0.003(3) 0.031(4) 0.008(3)
C7 0.052(5) 0.066(5) 0.074(4) 0.017(4) 0.030(4) 0.010(4)
C8 0.058(5) 0.048(4) 0.054(4) 0.002(3) 0.035(4) -0.005(3)
C9 0.062(5) 0.035(4) 0.058(4) 0.002(3) 0.042(4) -0.007(3)
C10 0.053(4) 0.040(4) 0.052(4) -0.002(3) 0.025(3) -0.011(3)
C11 0.049(5) 0.057(5) 0.057(4) -0.007(3) 0.027(4) -0.010(3)
C12 0.038(4) 0.047(4) 0.034(3) 0.001(3) 0.010(3) -0.006(3)
C13 0.044(4) 0.044(4) 0.025(3) 0.001(2) 0.013(3) -0.003(3)
C14 0.036(4) 0.063(4) 0.032(3) -0.001(3) 0.015(3) -0.017(3)
C15 0.036(4) 0.038(4) 0.041(3) -0.001(3) 0.016(3) -0.009(3)
C16 0.027(3) 0.038(4) 0.041(3) 0.005(3) 0.014(3) 0.001(3)
C17 0.042(4) 0.049(4) 0.037(3) 0.002(3) 0.017(3) 0.007(3)
C18 0.061(5) 0.053(4) 0.047(3) 0.010(3) 0.027(3) 0.007(3)
C19 0.078(5) 0.040(4) 0.045(3) 0.011(3) 0.039(3) 0.007(4)
C20 0.045(4) 0.074(5) 0.057(3) 0.008(3) 0.020(3) 0.009(3)
C21 0.056(5) 0.079(5) 0.041(3) -0.007(3) 0.013(3) -0.018(4)
C22 0.061(5) 0.057(4) 0.045(3) 0.004(3) 0.009(3) -0.002(4)
O1 0.055(3) 0.037(3) 0.047(2) -0.0021(18) 0.0280(19) -0.005(2)
O2 0.068(3) 0.077(3) 0.043(2) 0.001(2) 0.027(2) 0.017(3)
O6 0.059(3) 0.054(3) 0.060(3) 0.004(2) 0.023(2) 0.014(2)
O15 0.038(3) 0.084(3) 0.046(2) 0.006(2) 0.017(2) -0.019(3)

loop_
_atom_type_symbol
_atom_type_description
_atom_type_scat_dispersion_real
_atom_type_scat_dispersion_imag
_atom_type_scat_source
C C 0.0033 0.0016 'International Tables Vol C Tables 4.2.6.8 and 6.1.1.4'
H H 0.0000 0.0000 'International Tables Vol C Tables 4.2.6.8 and 6.1.1.4'
O O 0.0106 0.0060 'International Tables Vol C Tables 4.2.6.8 and 6.1.1.4'

loop_
_geom_angle_atom_site_label_1
_geom_angle_atom_site_label_2
_geom_angle_atom_site_label_3
_geom_angle
C6 C1 O1 121.9(5)
C6 C1 C2 119.4(5)
O1 C1 C2 118.7(5)
O2 C2 C3 122.4(5)
O2 C2 C1 117.9(5)
C3 C2 C1 119.7(6)
C2 C3 C4 120.1(6)
C5 C4 C3 120.6(6)
C4 C5 C6 118.0(6)
C1 C6 O6 115.0(5)
C1 C6 C5 122.1(5)
O6 C6 C5 122.9(6)
O1 C8 C9 109.8(5)
C10 C9 C8 122.6(5)
C10 C9 C19 119.9(5)
C8 C9 C19 117.3(5)
C9 C10 C11 125.5(5)
C10 C11 C12 110.9(5)
C13 C12 C21 111.6(5)
C13 C12 C20 110.1(4)
C21 C12 C20 109.8(4)
C13 C12 C11 107.0(4)
C21 C12 C11 110.8(5)
C20 C12 C11 107.5(5)
C14 C13 C12 130.4(5)
C13 C14 C15 124.3(5)
O15 C15 C14 123.2(5)
O15 C15 C16 121.8(5)
C14 C15 C16 115.0(5)
C17 C16 C22 126.5(5)
C17 C16 C15 116.8(5)
C22 C16 C15 116.7(5)
C16 C17 C18 131.7(5)
C17 C18 C19 109.0(5)
C9 C19 C18 111.3(5)
C1 O1 C8 111.7(4)
C6 O6 C7 117.6(5)

loop_
_geom_bond_atom_site_label_1
_geom_bond_atom_site_label_2
_geom_bond_distance
C1 C6 1.365(8)
C1 O1 1.385(6)
C1 C2 1.402(7)
C2 O2 1.361(7)
C2 C3 1.370(7)
C3 C4 1.404(8)
C4 C5 1.382(7)
C5 C6 1.396(8)
C6 O6 1.391(6)
C7 O6 1.418(7)
C8 O1 1.448(6)
C8 C9 1.493(7)
C9 C10 1.348(7)
C9 C19 1.519(8)
C10 C11 1.515(8)
C11 C12 1.558(7)
C12 C13 1.483(7)
C12 C21 1.529(7)
C12 C20 1.553(7)
C13 C14 1.309(7)
C14 C15 1.482(7)
C15 O15 1.226(6)
C15 C16 1.516(7)
C16 C17 1.293(7)
C16 C22 1.503(7)
C17 C18 1.514(7)
C18 C19 1.521(8)
